data_2102101
loop_
_publ_author_name
'Gualtieri, A. F.'

_publ_section_title
;
 Study of NH~4~^+^ in the zeolite phillipsite by combined synchrotron
 powder diffraction and IR spectroscopy
;
_journal_issue 4
_journal_name_full 'Acta Crystallographica Section B'
_journal_page_first 584
_journal_page_last 593
_journal_paper_doi 10.1107/S0108768100002032
_journal_volume 56
_journal_year 2000
_chemical_formula_moiety 'Al0.96 H3.40 N0.85 Na0.10 Si3.04 O8,2.32(H2 O)'
_chemical_formula_sum 'Al0.96 H8 N0.85 Na0.1 O10.3 Si3'
_space_group_IT_number 11
_symmetry_cell_setting monoclinic
_symmetry_space_group_name_Hall '-P 2yb'
_symmetry_space_group_name_H-M 'P 1 21/m 1'
_audit_creation_method 'from EXP file using GSAS2CIF'
_cell_angle_alpha 90.0
_cell_angle_beta 124.990(3)
_cell_angle_gamma 90.0
_cell_formula_units_Z 3
_cell_length_a 9.9596(3)
_cell_length_b 14.2015(4)
_cell_length_c 8.7051(5)
_cell_volume 1008.71(8)
_computing_structure_refinement GSAS
_diffrn_radiation_type 'x-ray synchrotron'
_diffrn_radiation_wavelength 1.00473
_refine_ls_goodness_of_fit_all 2.68
_refine_ls_number_parameters 28
_refine_ls_number_restraints 37
_cod_data_source_file na0099.cif
_cod_data_source_block 3
_cod_original_sg_symbol_Hall '-P 2y1'
_cod_original_sg_symbol_H-M 'P 21/m'
_cod_original_formula_sum 'Al0.96 H8.0 N0.85 Na0.1 O10.3 Si3.0'
_cod_database_code 2102101

loop_
_symmetry_equiv_pos_as_xyz
+x,+y,+z
-x,+y+1/2,-z
-x,-y,-z
+x,-y+1/2,+z

loop_
_atom_site_label
_atom_site_fract_x
_atom_site_fract_y
_atom_site_fract_z
_atom_site_U_iso_or_equiv
_atom_site_thermal_displace_type
_atom_site_occupancy
Si1 .7285(5) .0155(4) .2797(2) .042(7) Uiso 1.0
Si2 .4171(3) .1364(6) .0149(5) .041(7) Uiso 1.0
Si3 .0591(3) .0110(3) .2951(3) .042(8) Uiso 1.0
Si4 .1129(2) .1403(5) .0294(4) .047(9) Uiso 1.0
O1 .0686(2) .09140(10) .1671(2) .064(7) Uiso 1.0
O2 .6626(3) .5928(3) .1944(2) .02(8) Uiso 1.0
O3 .6020(3) .1067(4) .1989(4) .049(8) Uiso 1.0
O4 .0174(5) .9241(5) .1521(3) .044(8) Uiso 1.0
O5 .8879(3) .0401(4) .2763(5) .083(7) Uiso 1.0
O6 .3099(3) .3736(4) .1054(4) .037(9) Uiso 1.0
O7 .7839(3) .4858(2) .49490(10) .021(9) Uiso 1.0
O8 .5640(2) .75 .0190(2) .077(8) Uiso 1.0
O9 .0390(3) .25 .0110(3) .023(9) Uiso 1.0
O(W1) .7117(2) .75 .4377(4) .04(2) Uiso 1.0
O(W2) .8775(3) .25 .5133(5) .080(10) Uiso 1.0
O(W3) .352(6) .8636(8) .106(2) .090(10) Uiso .73(4)
O(W4) .686(4) .25 .777(2) .080(10) Uiso .72(3)
O(W5) .5 .5 .5 .080(10) Uiso 1.0
Na(II') .659(4) .1640(10) .506(4) .060(10) Uiso .10(4)
N(I) .8710(10) .25 .1940(10) .070(10) Uiso 1.0
H(I1) .9030(10) .25 .3130(10) .06(3) Uiso 1.0
H(I2) .9610(10) .25 .1940(10) .06(3) Uiso 1.0
H(I3) .811(9) .3020(10) .1360(10) .06(3) Uiso 1.0
N(II) .4600(10) .7052(6) .5064(5) .050(10) Uiso .35(4)
H(II1) .3750(10) .7300(10) .5011(9) .06(3) Uiso .35(4)
H(II2) .5310(10) .6790(10) .6210(10) .06(3) Uiso .35(4)
H(II3) .5110(10) .7230(10) .4850(10) .06(3) Uiso .35(4)
H(II4) .4230(10) .6600(10) .4180(10) .06(3) Uiso .35(4)

loop_
_atom_type_symbol
Si
O
Na
N
H
